data_7154857
loop_
_publ_author_name
'Murray, Paul M.'
'Bellany, Fiona'
'Benhamou, Laure'
'Bu\<car, Dejan-Kre\<simir'
'Tabor, Alethea B.'
'Sheppard, Tom D.'

_publ_section_title
;
 The application of design of experiments (DoE) reaction optimisation and
 solvent selection in the development of new synthetic chemistry.
;
_journal_issue 8
_journal_name_full 'Organic &amp; biomolecular chemistry'
_journal_page_first 2373
_journal_page_last 2384
_journal_paper_doi 10.1039/c5ob01892g
_journal_volume 14
_journal_year 2016
_chemical_absolute_configuration ad
_chemical_formula_moiety 'C9 H11 N5 S'
_chemical_formula_sum 'C9 H11 N5 S'
_chemical_formula_weight 221.29
_space_group_crystal_system orthorhombic
_space_group_IT_number 29
_space_group_name_Hall 'P 2c -2ac'
_space_group_name_H-M_alt 'P c a 21'
_symmetry_space_group_name_Hall 'P 2c -2ac'
_symmetry_space_group_name_H-M 'P c a 21'
_atom_sites_solution_hydrogens mixed
_audit_creation_date 2015-09-10T10:50:37-00:00
_audit_creation_method 'WinGX routine CIF_UPDATE'
_audit_update_record
;
2015-09-10 deposited with the CCDC.
2015-12-15 downloaded from the CCDC.
;
_cell_angle_alpha 90
_cell_angle_beta 90
_cell_angle_gamma 90
_cell_formula_units_Z 4
_cell_length_a 21.0057(3)
_cell_length_b 4.06460(10)
_cell_length_c 12.0663(2)
_cell_measurement_reflns_used 8618
_cell_measurement_temperature 200.00(10)
_cell_measurement_theta_max 73.4440
_cell_measurement_theta_min 4.1770
_cell_volume 1030.22(3)
_computing_cell_refinement
;
CrysAlisPro, Agilent Technologies,
Version 1.171.37.34 (release 22-05-2014 CrysAlis171 .NET)
(compiled May 22 2014,16:03:01)
;
_computing_data_collection
;
CrysAlisPro, Agilent Technologies,
Version 1.171.37.34 (release 22-05-2014 CrysAlis171 .NET)
(compiled May 22 2014,16:03:01)
;
_computing_data_reduction
;
CrysAlisPro, Agilent Technologies,
Version 1.171.37.34 (release 22-05-2014 CrysAlis171 .NET)
(compiled May 22 2014,16:03:01)
;
_computing_structure_refinement 'SHELXL-97 (Sheldrick, 2008)'
_diffrn_ambient_environment N~2~
_diffrn_ambient_temperature 200.00(10)
_diffrn_detector 'CCD plate'
_diffrn_detector_type Atlas
_diffrn_measured_fraction_theta_full 1
_diffrn_measured_fraction_theta_max 0.991
_diffrn_measurement_device 'four-circle diffractometer'
_diffrn_measurement_device_type 'SuperNova, Dual, Cu at zero, Atlas'
_diffrn_measurement_method '\w scans'
_diffrn_radiation_monochromator mirror
_diffrn_radiation_probe x-ray
_diffrn_radiation_type 'Cu K\a'
_diffrn_radiation_wavelength 1.54184
_diffrn_reflns_av_R_equivalents 0.03
_diffrn_reflns_av_unetI/netI 0.0161
_diffrn_reflns_laue_measured_fraction_full 1
_diffrn_reflns_laue_measured_fraction_max 0.991
_diffrn_reflns_limit_h_max 26
_diffrn_reflns_limit_h_min -26
_diffrn_reflns_limit_k_max 4
_diffrn_reflns_limit_k_min -4
_diffrn_reflns_limit_l_max 14
_diffrn_reflns_limit_l_min -14
_diffrn_reflns_number 13406
_diffrn_reflns_point_group_measured_fraction_full 1
_diffrn_reflns_point_group_measured_fraction_max 0.99
_diffrn_reflns_theta_full 67.684
_diffrn_reflns_theta_max 73.611
_diffrn_reflns_theta_min 4.209
_diffrn_source 'sealed X-ray tube'
_diffrn_source_type 'SuperNova (Cu) X-ray Source'
_exptl_absorpt_coefficient_mu 2.582
_exptl_absorpt_correction_T_max 1.00000
_exptl_absorpt_correction_T_min 0.79540
_exptl_absorpt_correction_type multi-scan
_exptl_absorpt_process_details
;
CrysAlisPro, Agilent Technologies,
Version 1.171.36.28 (release 01-02-2013 CrysAlis171 .NET)
(compiled Feb  1 2013,16:14:44)
Empirical absorption correction using spherical harmonics, implemented in 
SCALE3 ABSPACK scaling algorithm.
;
_exptl_crystal_colour colourless
_exptl_crystal_density_diffrn 1.427
_exptl_crystal_description prism
_exptl_crystal_F_000 464
_exptl_crystal_size_max 0.39
_exptl_crystal_size_mid 0.21
_exptl_crystal_size_min 0.05
_refine_diff_density_max 0.141
_refine_diff_density_min -0.188
_refine_diff_density_rms 0.033
_refine_ls_abs_structure_details
;
 Flack x determined using 916 quotients [(I+)-(I-)]/[(I+)+(I-)]
 (Parsons, Flack and Wagner, Acta Cryst. B69 (2013) 249-259).
;
_refine_ls_abs_structure_Flack -0.002(8)
_refine_ls_extinction_method none
_refine_ls_goodness_of_fit_ref 1.063
_refine_ls_hydrogen_treatment mixed
_refine_ls_matrix_type full
_refine_ls_number_parameters 144
_refine_ls_number_reflns 2040
_refine_ls_number_restraints 1
_refine_ls_restrained_S_all 1.062
_refine_ls_R_factor_all 0.0272
_refine_ls_R_factor_gt 0.0261
_refine_ls_shift/su_max 0
_refine_ls_shift/su_mean 0
_refine_ls_structure_factor_coef Fsqd
_refine_ls_weighting_details 'w=1/[\s^2^(Fo^2^)+(0.0387P)^2^+0.1641P] where P=(Fo^2^+2Fc^2^)/3'
_refine_ls_weighting_scheme calc
_refine_ls_wR_factor_gt 0.0674
_refine_ls_wR_factor_ref 0.0684
_reflns_Friedel_coverage 0.899
_reflns_friedel_fraction_full 1
_reflns_friedel_fraction_max 0.989
_reflns_number_gt 1980
_reflns_number_total 2040
_reflns_threshold_expression 'I > 2\s(I)'
_cod_data_source_file c5ob01892g3.cif
_cod_data_source_block 13b
_cod_depositor_comments 'Adding full bibliography for 7154857--7154858.cif.'
_cod_database_code 7154857

loop_
_space_group_symop_operation_xyz
'x, y, z'
'-x, -y, z+1/2'
'-x+1/2, y, z+1/2'
'x+1/2, -y, z'

loop_
_atom_site_label
_atom_site_type_symbol
_atom_site_fract_x
_atom_site_fract_y
_atom_site_fract_z
_atom_site_U_iso_or_equiv
_atom_site_adp_type
_atom_site_occupancy
_atom_site_site_symmetry_order
_atom_site_calc_flag
_atom_site_refinement_flags_posn
_atom_site_refinement_flags_adp
S1 S 0.50793(2) 0.15728(16) 0.53023(6) 0.04479(19) Uani 1 1 d . .
N3 N 0.71012(9) 0.7618(5) 0.45329(14) 0.0290(4) Uani 1 1 d . .
C5 C 0.65802(11) 0.5920(6) 0.41027(17) 0.0291(5) Uani 1 1 d . .
N2 N 0.61653(9) 0.4703(5) 0.48309(15) 0.0314(4) Uani 1 1 d . .
C9 C 0.79565(10) 1.0508(6) 0.44665(19) 0.0320(5) Uani 1 1 d . .
N4 N 0.75481(9) 0.8973(5) 0.38070(15) 0.0316(4) Uani 1 1 d . .
C2 C 0.56588(11) 0.3195(6) 0.4404(2) 0.0353(5) Uani 1 1 d . .
N1 N 0.55206(10) 0.2769(6) 0.33323(18) 0.0435(5) Uani 1 1 d . .
H1N H 0.7069(18) 0.766(8) 0.708(3) 0.065 Uiso 1 1 d . U
H2N H 0.6571(19) 0.590(9) 0.641(3) 0.065 Uiso 1 1 d . U
C4 C 0.64999(11) 0.5572(7) 0.29599(18) 0.0377(5) Uani 1 1 d . .
H4 H 0.6795 0.6372 0.2453 0.045 Uiso 1 1 calc R U
C3 C 0.59556(13) 0.3973(8) 0.2635(2) 0.0437(6) Uani 1 1 d . .
H3 H 0.5885 0.371 0.1879 0.052 Uiso 1 1 calc R U
C10 C 0.85302(12) 1.2184(7) 0.3996(2) 0.0418(6) Uani 1 1 d . .
H10A H 0.889 1.0739 0.4043 0.063 Uiso 1 1 calc R U
H10B H 0.8615 1.4156 0.4408 0.063 Uiso 1 1 calc R U
H10C H 0.8453 1.2734 0.3234 0.063 Uiso 1 1 calc R U
N5 N 0.68861(10) 0.7426(7) 0.64959(16) 0.0400(5) Uani 1 1 d . .
C7 C 0.72461(10) 0.8363(6) 0.56230(16) 0.0306(5) Uani 1 1 d . .
C8 C 0.77946(10) 1.0224(6) 0.55910(18) 0.0335(5) Uani 1 1 d . .
H8 H 0.8013 1.111 0.6192 0.04 Uiso 1 1 calc R U
C1 C 0.54321(12) 0.2298(8) 0.6631(2) 0.0446(6) Uani 1 1 d . .
H1A H 0.585 0.1345 0.665 0.067 Uiso 1 1 calc R U
H1B H 0.5173 0.1313 0.7197 0.067 Uiso 1 1 calc R U
H1C H 0.5462 0.4624 0.6759 0.067 Uiso 1 1 calc R U

loop_
_atom_site_aniso_label
_atom_site_aniso_U_11
_atom_site_aniso_U_22
_atom_site_aniso_U_33
_atom_site_aniso_U_23
_atom_site_aniso_U_13
_atom_site_aniso_U_12
S1 0.0308(3) 0.0477(4) 0.0559(4) 0.0008(3) -0.0030(3) -0.0074(2)
N3 0.0278(9) 0.0369(11) 0.0223(8) -0.0010(8) -0.0004(7) 0.0002(8)
C5 0.0276(10) 0.0324(12) 0.0273(10) -0.0034(8) -0.0040(8) 0.0054(9)
N2 0.0270(9) 0.0349(11) 0.0323(9) -0.0026(8) -0.0042(7) 0.0018(8)
C9 0.0306(10) 0.0342(13) 0.0311(10) 0.0023(9) -0.0012(9) 0.0037(9)
N4 0.0292(9) 0.0395(11) 0.0260(8) 0.0012(8) 0.0019(7) 0.0017(8)
C2 0.0297(10) 0.0346(14) 0.0417(12) -0.0045(10) -0.0042(9) 0.0038(9)
N1 0.0355(11) 0.0525(14) 0.0424(11) -0.0110(10) -0.0109(9) 0.0008(10)
C4 0.0365(12) 0.0498(16) 0.0269(10) -0.0030(11) -0.0036(9) 0.0042(11)
C3 0.0404(13) 0.0592(16) 0.0316(12) -0.0109(11) -0.0103(10) 0.0055(12)
C10 0.0366(12) 0.0482(16) 0.0406(13) 0.0065(11) 0.0030(10) -0.0040(11)
N5 0.0365(11) 0.0615(14) 0.0220(9) -0.0016(9) -0.0002(8) -0.0076(11)
C7 0.0290(10) 0.0382(13) 0.0245(10) -0.0036(9) -0.0030(8) 0.0022(9)
C8 0.0330(10) 0.0394(13) 0.0280(10) -0.0024(10) -0.0039(8) -0.0016(9)
C1 0.0340(12) 0.0550(16) 0.0447(14) 0.0076(13) 0.0051(10) -0.0032(12)

loop_
_atom_type_symbol
_atom_type_description
_atom_type_scat_dispersion_real
_atom_type_scat_dispersion_imag
_atom_type_scat_source
C C 0.0181 0.0091 'International Tables Vol C Tables 4.2.6.8 and 6.1.1.4'
H H 0 0 'International Tables Vol C Tables 4.2.6.8 and 6.1.1.4'
N N 0.0311 0.018 'International Tables Vol C Tables 4.2.6.8 and 6.1.1.4'
S S 0.3331 0.5567 'International Tables Vol C Tables 4.2.6.8 and 6.1.1.4'

loop_
_geom_angle_atom_site_label_1
_geom_angle_atom_site_label_2
_geom_angle_atom_site_label_3
_geom_angle
C2 S1 C1 101.77(12)
C7 N3 C5 129.42(19)
C7 N3 N4 111.21(17)
C5 N3 N4 119.29(17)
N2 C5 N3 116.85(18)
N2 C5 C4 122.3(2)
N3 C5 C4 120.8(2)
C2 N2 C5 116.0(2)
N4 C9 C8 112.6(2)
N4 C9 C10 120.5(2)
C8 C9 C10 126.8(2)
C9 N4 N3 104.12(17)
N2 C2 N1 127.4(2)
N2 C2 S1 119.13(19)
N1 C2 S1 113.43(19)
C3 N1 C2 114.4(2)
C3 C4 C5 115.5(2)
C3 C4 H4 122.2
C5 C4 H4 122.2
N1 C3 C4 124.3(2)
N1 C3 H3 117.9
C4 C3 H3 117.9
C9 C10 H10A 109.5
C9 C10 H10B 109.5
H10A C10 H10B 109.5
C9 C10 H10C 109.5
H10A C10 H10C 109.5
H10B C10 H10C 109.5
C7 N5 H1N 112(3)
C7 N5 H2N 121(2)
H1N N5 H2N 121(3)
N5 C7 C8 130.1(2)
N5 C7 N3 123.8(2)
C8 C7 N3 106.10(18)
C7 C8 C9 105.95(19)
C7 C8 H8 127
C9 C8 H8 127
S1 C1 H1A 109.5
S1 C1 H1B 109.5
H1A C1 H1B 109.5
S1 C1 H1C 109.5
H1A C1 H1C 109.5
H1B C1 H1C 109.5

loop_
_geom_bond_atom_site_label_1
_geom_bond_atom_site_label_2
_geom_bond_distance
S1 C2 1.759(3)
S1 C1 1.791(3)
N3 C7 1.384(3)
N3 C5 1.394(3)
N3 N4 1.397(3)
C5 N2 1.333(3)
C5 C4 1.396(3)
N2 C2 1.332(3)
C9 N4 1.326(3)
C9 C8 1.404(3)
C9 C10 1.496(3)
C2 N1 1.336(3)
N1 C3 1.335(4)
C4 C3 1.373(4)
C4 H4 0.93
C3 H3 0.93
C10 H10A 0.96
C10 H10B 0.96
C10 H10C 0.96
N5 C7 1.351(3)
N5 H1N 0.81(4)
N5 H2N 0.91(4)
C7 C8 1.379(3)
C8 H8 0.93
C1 H1A 0.96
C1 H1B 0.96
C1 H1C 0.96
